data_1566035
loop_
_publ_author_name
'Ji, Dong-Sheng'
'Liang, Hui'
'Yang, Kai-Xuan'
'Feng, Zhitao'
'Luo, Yong-Chun'
'Xu, Guo-Qiang'
'Gu, Yucheng'
'Xu, Peng-Fei'

_publ_section_title
;
 Solvent Directed Chemical Divergent Synthesis of \b-Lactams and \a-Amino
 Acid Derivatives with Chiral Isothiourea
;
_journal_name_full 'Chemical Science'
_journal_paper_doi 10.1039/D1SC06127E
_journal_year 2022
_chemical_formula_moiety 'C26 H27 N O5'
_chemical_formula_sum 'C26 H27 N O5'
_chemical_formula_weight 433.48
_space_group_crystal_system triclinic
_space_group_IT_number 2
_space_group_name_Hall '-P 1'
_space_group_name_H-M_alt 'P -1'
_atom_sites_solution_hydrogens geom
_atom_sites_solution_primary dual
_audit_creation_date 2021-10-14
_audit_creation_method
;
Olex2 1.3
(compiled 2020.11.12 svn.r5f609507 for OlexSys, GUI svn.r6403)
;
_audit_update_record
;
2021-10-27 deposited with the CCDC.	2022-01-18 downloaded from the CCDC.
;
_cell_angle_alpha 97.5000(9)
_cell_angle_beta 93.5092(9)
_cell_angle_gamma 110.6596(12)
_cell_formula_units_Z 2
_cell_length_a 8.76363(11)
_cell_length_b 11.32074(14)
_cell_length_c 13.30299(13)
_cell_measurement_reflns_used 24192
_cell_measurement_temperature 293(2)
_cell_measurement_theta_max 76.2280
_cell_measurement_theta_min 3.3710
_cell_volume 1216.15(3)
_computing_cell_refinement 'CrysAlisPro 1.171.41.105a (Rigaku OD, 2021)'
_computing_data_collection 'CrysAlisPro 1.171.41.105a (Rigaku OD, 2021)'
_computing_data_reduction 'CrysAlisPro 1.171.41.105a (Rigaku OD, 2021)'
_computing_molecular_graphics 'Olex2 1.3 (Dolomanov et al., 2009)'
_computing_publication_material 'Olex2 1.3 (Dolomanov et al., 2009)'
_computing_structure_refinement 'SHELXL 2018/1 (Sheldrick, 2015)'
_computing_structure_solution 'SHELXT  (Sheldrick, 2015)'
_diffrn_ambient_temperature 293(2)
_diffrn_detector 'Hybrid Pixel Array Detector'
_diffrn_detector_area_resol_mean 10.0000
_diffrn_detector_type HyPix
_diffrn_measured_fraction_theta_full 0.999
_diffrn_measured_fraction_theta_max 0.956
_diffrn_measurement_details
;
List of Runs (angles in degrees, time in seconds):

  # Type    Start    End  Width  t~exp~   \w     \q     \k     \f   Frames
#--------------------------------------------------------------------------
  1  \w     31.00  57.00   0.50    0.07    --   50.00  74.00 -52.58   52
  2  \w     37.00  79.00   0.50    0.07    --   50.00  74.00 -91.74   84
  3  \w     28.00  54.00   0.50    0.07    --   46.32  77.00  60.00   52
  4  \w     31.00  57.00   0.50    0.07    --   50.00  74.00  90.06   52
  5  \w     66.00  92.00   0.50    0.07    --   46.32  19.00  60.00   52
  6  \w     48.00  73.00   0.50    0.12    --  104.25 -94.00-180.00   50
  7  \w     47.00  77.00   0.50    0.12    --  104.25-120.00-120.00   60
  8  \w     48.00  73.00   0.50    0.07    --   46.32-153.00  80.00   50
  9  \w     53.00 112.00   0.50    0.12    --  104.25-125.00 150.00  118
 10  \w     61.00 112.00   0.50    0.12    --  104.25-125.00 120.00  102
 11  \w     82.00 107.00   0.50    0.12    --  104.25-153.00  80.00   50
 12  \w     29.00  55.00   0.50    0.07    --   46.32-120.00-120.00   52
 13  \w     50.00 108.00   0.50    0.12    --  104.25-108.00-178.94  116
 14  \w     82.00 108.00   0.50    0.12    --  104.25-120.00-120.00   52
 15  \w     37.00  93.00   0.50    0.12    --  104.25 -94.00-120.00  112
 16  \w     47.00 104.00   0.50    0.12    --  104.25 -94.00   0.00  114
 17  \w     48.00  73.00   0.50    0.12    --  104.25 -61.00 -60.00   50
 18  \w     36.00  67.00   0.50    0.12    --  104.25 -61.00   0.00   62
 19  \w     32.00  73.00   0.50    0.12    --  104.25 -61.00  30.00   82
 20  \w     44.00  73.00   0.50    0.12    --  104.25 -61.00 120.00   58
 21  \w     33.00  72.00   0.50    0.12    --  104.25 -61.00 -90.00   78
 22  \w     86.00 112.00   0.50    0.12    --  104.25 153.00 121.00   52
 23  \w    105.00 130.00   0.50    0.12    --  104.25 120.00 -36.00   50
 24  \w     15.00  40.00   0.50    0.07    --   42.00  86.00  -3.93   50
 25  \w     -3.00  22.00   0.50    0.07    --   30.00  98.00 -34.59   50
 26  \w    -44.00 -17.00   0.50    0.07    --    6.00 131.00 -72.72   54
 27  \w     15.00  40.00   0.50    0.07    --   42.00  89.00 -70.15   50
 28  \w     14.00  39.00   0.50    0.07    --   42.00  89.00  44.00   50
 29  \w    -14.00  11.00   0.50    0.07    --   18.00 101.00  92.74   50
 30  \w     -1.00  25.00   0.50    0.07    --   30.00  94.00 128.26   52
 31  \w     89.00 114.00   0.50    0.07    --   46.32 153.00 121.00   50
 32  \w     67.00  95.00   0.50    0.12    --   82.00  63.00  11.99   56
 33  \w     43.00  68.00   0.50    0.07    --   66.00  77.00  20.93   50
 34  \w     43.00  69.00   0.50    0.07    --   66.00  77.00 -54.11   52
 35  \w     31.00  57.00   0.50    0.07    --   54.00  77.00-125.70   52
 36  \w     35.00  79.00   0.50    0.07    --   58.00  77.00-152.78   88
 37  \w     82.00 109.00   0.50    0.07    --   58.00  77.00-152.78   54
 38  \w    138.00 169.00   0.50    0.12    --  104.25  77.00 -90.00   62
 39  \w     83.00 109.00   0.50    0.12    --  104.25  77.00 -90.00   52
 40  \w     36.00  67.00   0.50    0.07    --   58.00  76.00-175.55   62
 41  \w     40.00  70.00   0.50    0.07    --   62.00  76.00 -24.63   60
 42  \w     40.00  66.00   0.50    0.07    --   62.00  75.00  -1.89   52
 43  \w     34.00  94.00   0.50    0.07    --   54.00  76.00 167.20  120
 44  \w     52.00  95.00   0.50    0.07    --   74.00  75.00 177.89   86
 45  \w     37.00  65.00   0.50    0.07    --   58.00  74.00 141.72   56
 46  \w     33.00  66.00   0.50    0.07    --   54.00  74.00 117.31   66
 47  \w   -108.00 -74.00   0.50    0.07    --  -46.32 153.00 121.00   68
 48  \w    -63.00 -38.00   0.50    0.07    --  -46.32 153.00 121.00   50
 49  \w    -90.00 -10.00   0.50    0.07    --  -46.32 120.00 -36.00  160
 50  \w    -65.00 -40.00   0.50    0.12    -- -102.00  61.00 -60.00   50
 51  \w   -108.00 -66.00   0.50    0.12    -- -102.00 120.00 -36.00   84
 52  \w   -112.00 -30.00   0.50    0.12    -- -102.00 125.00 -90.00  164
 53  \w   -128.00-102.00   0.50    0.12    -- -102.00 153.00 121.00   52
 54  \w    -72.00 -35.00   0.50    0.07    --  -46.32 -37.00 -90.00   74
 55  \w   -113.00 -77.00   0.50    0.07    --  -46.32 -37.00 -90.00   72
 56  \w   -108.00 -82.00   0.50    0.07    --  -46.32 -37.00-150.00   52
 57  \w    -77.00 -36.00   0.50    0.07    --  -46.32 -37.00-150.00   82
 58  \w   -119.00 -78.00   0.50    0.07    --  -46.32 -37.00   0.00   82
 59  \w    -69.00 -34.00   0.50    0.07    --  -46.32 -37.00   0.00   70
 60  \w    -92.00 -67.00   0.50    0.12    --  -82.00 -58.00  15.98   50
 61  \w   -154.00 -76.00   0.50    0.12    --  -98.00 -76.00  35.81  156
 62  \w   -170.00 -76.00   0.50    0.12    --  -98.00 -76.00 109.45  188
 63  \w    -90.00 -65.00   0.50    0.12    --  -86.00 -74.00 133.40   50
 64  \w   -170.00 -75.00   0.50    0.12    --  -98.00 -77.00 127.48  190
 65  \w   -154.00-128.00   0.50    0.12    --  -86.00 -74.00 133.40   52
 66  \w    -83.00 -57.00   0.50    0.12    --  -78.00 -74.00 -20.09   52
 67  \w    -80.00 -55.00   0.50    0.12    --  -78.00 -76.00 -86.96   50
 68  \w   -101.00 -64.00   0.50    0.12    --  -86.00 -75.00-114.14   74
 69  \w   -129.00 -75.00   0.50    0.12    --  -98.00 -77.00-179.49  108
 70  \w   -172.00 -80.00   0.50    0.12    -- -102.00 -74.00-130.17  184
 71  \w   -160.00 -69.00   0.50    0.12    --  -90.00 -73.00-102.26  182
 72  \w    -86.00 -61.00   0.50    0.12    --  -82.00 -73.00  14.14   50
 73  \w    -99.00 -65.00   0.50    0.12    --  -86.00 -72.00   7.60   68
 74  \w   -115.00 -70.00   0.50    0.12    --  -90.00 -73.00 111.40   90
 75  \w    -95.00 -70.00   0.50    0.12    --  -90.00 -71.00  78.23   50
 76  \w    -90.00 -65.00   0.50    0.12    --  -86.00 -73.00 115.41   50
 77  \w    -81.00 -55.00   0.50    0.07    --  -74.00 -72.00 136.11   52
 78  \w    -94.00 -62.00   0.50    0.12    --  -82.00 -73.00 163.22   64
 79  \w    -81.00 -55.00   0.50    0.07    --  -74.00 -71.00 167.98   52
 80  \w   -129.00 -82.00   0.50    0.12    -- -102.00 -70.00 162.20   94
 81  \w   -160.00 -82.00   0.50    0.12    -- -102.00 -69.00 152.65  156
 82  \w    -81.00 -55.00   0.50    0.07    --  -74.00 -68.00  96.40   52
 83  \w   -174.00 -84.00   0.50    0.12    -- -102.00 -68.00  44.94  180
 84  \w   -170.00 -85.00   0.50    0.12    -- -102.00 -68.00  -4.30  170
 85  \w   -169.00 -84.00   0.50    0.12    -- -102.00 -68.00   1.49  170
 86  \w    -86.00 -60.00   0.50    0.12    --  -78.00 -69.00 -49.80   52
 87  \w    -75.00 -48.00   0.50    0.07    --  -66.00 -67.00  48.36   54
 88  \w    -76.00 -50.00   0.50    0.07    --  -70.00 -69.00 -75.38   52
 89  \w    -81.00 -55.00   0.50    0.07    --  -74.00 -68.00 -84.47   52
 90  \w    -91.00 -66.00   0.50    0.12    --  -86.00 -71.00-165.17   50
 91  \w    -90.00 -64.00   0.50    0.12    --  -82.00 -67.00-104.91   52
 92  \w    -80.00 -55.00   0.50    0.07    --  -74.00 -67.00 -53.82   50
 93  \w   -161.00 -73.00   0.50    0.12    --  -90.00 -67.00-173.93  176
 94  \w   -153.00-119.00   0.50    0.12    --  -90.00 -67.00 -95.12   68
 95  \w   -113.00 -74.00   0.50    0.12    --  -90.00 -67.00 -95.12   78
 96  \w   -165.00-126.00   0.50    0.12    --  -94.00 -67.00  85.67   78
 97  \w   -109.00 -75.00   0.50    0.12    --  -94.00 -67.00  85.67   68
 98  \w    -92.00 -64.00   0.50    0.12    --  -82.00 -66.00  75.30   56
 99  \w    -81.00 -55.00   0.50    0.07    --  -74.00 -67.00  78.12   52
100  \w    -84.00 -58.00   0.50    0.07    --  -74.00 -66.00  71.82   52
101  \w    -84.00 -58.00   0.50    0.07    --  -74.00 -65.00  59.97   52
102  \w    -97.00 -64.00   0.50    0.12    --  -82.00 -65.00  65.15   66
103  \w    -84.00 -58.00   0.50    0.07    --  -74.00 -65.00 172.57   52
104  \w   -109.00 -76.00   0.50    0.12    --  -94.00 -65.00  61.10   66
105  \w   -171.00 -84.00   0.50    0.12    -- -102.00 -65.00 -60.42  174
106  \w    -97.00 -72.00   0.50    0.12    --  -90.00 -66.00 -86.18   50
107  \w   -100.00 -64.00   0.50    0.12    --  -82.00 -64.00 -63.05   72
108  \w    -69.00 -44.00   0.50    0.07    --  -62.00 -66.00-157.75   50
109  \w    -74.00 -48.00   0.50    0.07    --  -66.00 -64.00-142.25   52
110  \w    -81.00 -56.00   0.50    0.07    --  -74.00 -65.00-170.16   50
111  \w    -99.00 -64.00   0.50    0.12    --  -82.00 -64.00-172.52   70
112  \w   -125.00 -78.00   0.50    0.12    --  -94.00 -65.00-151.92   94
113  \w   -166.00-140.00   0.50    0.12    --  -98.00 -64.00 -39.87   52
114  \w   -167.00 -78.00   0.50    0.12    --  -94.00 -64.00 -49.81  178
115  \w   -109.00 -80.00   0.50    0.12    --  -98.00 -64.00 -39.87   58
116  \w   -103.00 -78.00   0.50    0.12    --  -94.00 -64.00 -59.46   50
117  \w   -105.00 -79.00   0.50    0.12    --  -94.00 -63.00 -36.17   52
118  \w    -77.00 -52.00   0.50    0.07    --  -70.00 -64.00  33.71   50
119  \w    -75.00 -49.00   0.50    0.07    --  -66.00 -63.00  14.08   52
120  \w   -129.00 -79.00   0.50    0.12    --  -94.00 -63.00  49.26  100
121  \w    -95.00 -69.00   0.50    0.12    --  -86.00 -63.00 -38.86   52
122  \w    -96.00 -71.00   0.50    0.12    --  -86.00 -63.00 -75.71   50
123  \w    -84.00 -59.00   0.50    0.07    --  -74.00 -63.00-160.69   50
124  \w    -84.00 -58.00   0.50    0.07    --  -74.00 -62.00-158.51   52
125  \w   -115.00 -73.00   0.50    0.12    --  -90.00 -61.00-148.98   84
126  \w   -104.00 -79.00   0.50    0.12    --  -94.00 -63.00-134.99   50
127  \w   -100.00 -74.00   0.50    0.12    --  -90.00 -61.00  42.37   52
128  \w   -102.00 -77.00   0.50    0.12    --  -94.00 -61.00  38.56   50
129  \w   -112.00 -86.00   0.50    0.07    --  -46.32-153.00  80.00   52
130  \w   -130.00-104.00   0.50    0.12    -- -102.00-153.00  80.00   52
131  \w   -128.00 -94.00   0.50    0.12    -- -102.00-120.00-120.00   68
;
_diffrn_measurement_device 'four-circle diffractometer'
_diffrn_measurement_device_type 'XtaLAB Synergy R, DW system, HyPix'
_diffrn_measurement_method '\w scans'
_diffrn_orient_matrix_type 'CrysAlisPro convention (1999,Acta A55,543-557)'
_diffrn_orient_matrix_UB_11 -0.0928422000
_diffrn_orient_matrix_UB_12 -0.1458843000
_diffrn_orient_matrix_UB_13 -0.0236077000
_diffrn_orient_matrix_UB_21 0.0216851000
_diffrn_orient_matrix_UB_22 -0.0076341000
_diffrn_orient_matrix_UB_23 0.1144780000
_diffrn_orient_matrix_UB_31 -0.1633503000
_diffrn_orient_matrix_UB_32 0.0196758000
_diffrn_orient_matrix_UB_33 0.0128723000
_diffrn_radiation_monochromator mirror
_diffrn_radiation_probe x-ray
_diffrn_radiation_type 'Cu K\a'
_diffrn_radiation_wavelength 1.54184
_diffrn_reflns_av_R_equivalents 0.0442
_diffrn_reflns_av_unetI/netI 0.0202
_diffrn_reflns_Laue_measured_fraction_full 0.999
_diffrn_reflns_Laue_measured_fraction_max 0.956
_diffrn_reflns_limit_h_max 9
_diffrn_reflns_limit_h_min -10
_diffrn_reflns_limit_k_max 14
_diffrn_reflns_limit_k_min -13
_diffrn_reflns_limit_l_max 16
_diffrn_reflns_limit_l_min -16
_diffrn_reflns_number 42982
_diffrn_reflns_point_group_measured_fraction_full 0.999
_diffrn_reflns_point_group_measured_fraction_max 0.956
_diffrn_reflns_theta_full 67.684
_diffrn_reflns_theta_max 76.385
_diffrn_reflns_theta_min 3.374
_diffrn_source 'Rotating-anode X-ray tube'
_diffrn_source_type 'Rigaku (Cu) X-ray Source'
_exptl_absorpt_coefficient_mu 0.666
_exptl_absorpt_correction_T_max 1.00000
_exptl_absorpt_correction_T_min 0.54855
_exptl_absorpt_correction_type multi-scan
_exptl_absorpt_process_details
;
CrysAlisPro 1.171.41.105a (Rigaku Oxford Diffraction, 2021)
Empirical absorption correction using spherical harmonics,
implemented in SCALE3 ABSPACK scaling algorithm.
;
_exptl_crystal_colour 'clear light colourless'
_exptl_crystal_colour_lustre clear
_exptl_crystal_colour_modifier light
_exptl_crystal_colour_primary colourless
_exptl_crystal_density_diffrn 1.184
_exptl_crystal_description block
_exptl_crystal_F_000 460
_exptl_crystal_size_max 0.15
_exptl_crystal_size_mid 0.11
_exptl_crystal_size_min 0.08
_refine_diff_density_max 0.124
_refine_diff_density_min -0.239
_refine_diff_density_rms 0.051
_refine_ls_extinction_method none
_refine_ls_goodness_of_fit_ref 1.092
_refine_ls_hydrogen_treatment constr
_refine_ls_matrix_type full
_refine_ls_number_parameters 304
_refine_ls_number_reflns 4883
_refine_ls_number_restraints 12
_refine_ls_restrained_S_all 1.094
_refine_ls_R_factor_all 0.0545
_refine_ls_R_factor_gt 0.0467
_refine_ls_shift/su_max 0.000
_refine_ls_shift/su_mean 0.000
_refine_ls_structure_factor_coef Fsqd
_refine_ls_weighting_details 'w=1/[\s^2^(Fo^2^)+(0.0774P)^2^+0.1060P] where P=(Fo^2^+2Fc^2^)/3'
_refine_ls_weighting_scheme calc
_refine_ls_wR_factor_gt 0.1317
_refine_ls_wR_factor_ref 0.1406
_reflns_Friedel_coverage 0.000
_reflns_number_gt 4026
_reflns_number_total 4883
_reflns_threshold_expression 'I > 2\s(I)'
_cod_data_source_file d1sc06127e2.cif
_cod_data_source_block jidongsheng_1014_auto
_cod_database_code 1566035
_shelx_shelxl_version_number 2018/1
_shelx_space_group_comment
;
The symmetry employed for this shelxl refinement is uniquely defined
by the following loop, which should always be used as a source of
symmetry information in preference to the above space-group names.
They are only intended as comments.
;
_reflns_odcompleteness_completeness 99.91
_reflns_odcompleteness_iscentric 1
_reflns_odcompleteness_theta 66.97
_olex2_refinement_description
;
1. Fixed Uiso
 At 1.2 times of:
  All C(H) groups, All C(H,H,H,H) groups
 At 1.5 times of:
  All C(H,H,H) groups
2. Uiso/Uaniso restraints and constraints
Uanis(C25) \\sim Ueq, Uanis(C13) \\sim Ueq: with sigma of 0.01 and sigma for
terminal atoms of 0.02
3. Others
 Fixed Sof: H00D(0.75) H00E(0.75) H00F(0.25) H00G(0.25) C25(0.75) H00Z(0.75)
 H(0.75) HA(0.75) C13(0.25) H1A(0.25) H1B(0.25) H1C(0.25)
4.a Ternary CH refined with riding coordinates:
 C1(H007)
4.b Secondary CH2 refined with riding coordinates:
 C2(H00D,H00E), C2(H00F,H00G)
4.c Aromatic/amide H refined with riding coordinates:
 C24(H00I), C26(H00J), C27(H00K), C7(H00L), C17(H00O), C9(H00P), C19(H00Q),
 C5(H00R), C23(H00V)
4.d Idealised Me refined as rotating group:
 C15(H00A,H00B,H00C), C21(H00H,H00M,H00N), C11(H00S,H00T,H00U), C3(H00W,H00X,
 H00Y), C25(H00Z,H,HA), C13(H1A,H1B,H1C)
;
_olex2_submission_special_instructions 'No special instructions were received'
_oxdiff_exptl_absorpt_empirical_details
;
Empirical correction (ABSPACK) includes:
- Absorption correction using spherical harmonics
- Frame scaling
;
_oxdiff_exptl_absorpt_empirical_full_max 2.570
_oxdiff_exptl_absorpt_empirical_full_min 0.396

loop_
_space_group_symop_operation_xyz
'x, y, z'
'-x, -y, -z'

loop_
_atom_site_label
_atom_site_type_symbol
_atom_site_fract_x
_atom_site_fract_y
_atom_site_fract_z
_atom_site_U_iso_or_equiv
_atom_site_adp_type
_atom_site_occupancy
_atom_site_site_symmetry_order
_atom_site_calc_flag
_atom_site_refinement_flags_posn
_atom_site_refinement_flags_adp
_atom_site_refinement_flags_occupancy
_atom_site_disorder_assembly
_atom_site_disorder_group
O001 O 0.73905(13) 0.12002(9) 0.73533(7) 0.0626(3) Uani 1 1 d . . . . .
O002 O 0.45264(13) 0.45259(10) 0.62949(8) 0.0676(3) Uani 1 1 d . . . . .
O003 O 0.61438(17) 0.21645(11) 0.91928(8) 0.0787(3) Uani 1 1 d . . . . .
N004 N 0.67024(14) 0.29088(10) 0.76310(8) 0.0533(3) Uani 1 1 d . . . . .
O005 O 0.75094(16) 0.24091(11) 0.60993(8) 0.0796(3) Uani 1 1 d . . . . .
O006 O 0.38643(14) 0.24504(10) 0.64079(9) 0.0792(3) Uani 1 1 d . . . . .
C007 C 0.57192(16) 0.40500(11) 0.85609(9) 0.0501(3) Uani 1 1 d . . . . .
H007 H 0.653131 0.478718 0.901145 0.060 Uiso 1 1 calc R U . . .
C008 C 0.40200(16) 0.39958(13) 0.87288(9) 0.0542(3) Uani 1 1 d . . . . .
C009 C 0.62442(15) 0.39911(11) 0.74296(9) 0.0494(3) Uani 1 1 d . . . . .
C00A C 0.47464(17) 0.35444(13) 0.66322(10) 0.0544(3) Uani 1 1 d . . . . .
C00B C 0.76243(17) 0.51242(12) 0.72953(11) 0.0562(3) Uani 1 1 d . . . . .
C00C C 0.61733(16) 0.28650(12) 0.85907(10) 0.0542(3) Uani 1 1 d . . . . .
C00D C 0.72510(17) 0.21524(13) 0.69323(11) 0.0572(3) Uani 1 1 d . . . . .
C00E C 0.88075(17) 0.60658(13) 0.73284(11) 0.0590(3) Uani 1 1 d . . . . .
C00F C 1.02384(16) 0.72097(12) 0.74178(12) 0.0583(3) Uani 1 1 d . . . . .
C00G C 0.3625(2) 0.50906(15) 0.87281(10) 0.0657(4) Uani 1 1 d . . . . .
C00H C 0.7886(2) 0.02066(15) 0.67655(14) 0.0721(4) Uani 1 1 d . . . . .
C00I C 0.2837(2) 0.28699(16) 0.89005(13) 0.0742(4) Uani 1 1 d . . . . .
H00I H 0.309610 0.214054 0.889779 0.089 Uiso 1 1 calc R U . . .
C00J C 1.0995(2) 0.78571(15) 0.83722(15) 0.0776(4) Uani 1 1 d . . . . .
H00J H 1.057123 0.755931 0.895366 0.093 Uiso 1 1 calc R U . . .
C00K C 1.0882(2) 0.76785(17) 0.65628(15) 0.0771(4) Uani 1 1 d . . . . .
H00K H 1.038436 0.724904 0.591461 0.092 Uiso 1 1 calc R U . . .
C00L C 0.2041(3) 0.5000(2) 0.89019(14) 0.0904(6) Uani 1 1 d . . . . .
H00L H 0.175809 0.571790 0.890173 0.108 Uiso 1 1 calc R U . . .
C00M C 0.4851(3) 0.63450(16) 0.85533(14) 0.0840(5) Uani 1 1 d . . . . .
H00A H 0.586491 0.653480 0.897393 0.126 Uiso 1 1 calc R U . . .
H00B H 0.443026 0.701247 0.872589 0.126 Uiso 1 1 calc R U . . .
H00C H 0.504048 0.628776 0.784845 0.126 Uiso 1 1 calc R U . . .
C00N C 0.3020(2) 0.4242(2) 0.56149(15) 0.0900(5) Uani 1 1 d . . . . .
H00D H 0.316529 0.395379 0.492062 0.108 Uiso 0.75 1 calc R U P A 1
H00E H 0.211759 0.357298 0.582800 0.108 Uiso 0.75 1 calc R U P A 1
H00F H 0.328016 0.471614 0.505148 0.108 Uiso 0.25 1 calc R U P B 2
H00G H 0.258214 0.333774 0.533419 0.108 Uiso 0.25 1 calc R U P B 2
C00O C 0.0887(2) 0.3884(3) 0.90730(15) 0.1021(7) Uani 1 1 d . . . . .
H00O H -0.016240 0.385159 0.918753 0.122 Uiso 1 1 calc R U . . .
C00P C 0.1276(2) 0.2818(2) 0.90756(16) 0.0967(6) Uani 1 1 d . . . . .
H00P H 0.049518 0.205990 0.919466 0.116 Uiso 1 1 calc R U . . .
C00Q C 1.3002(3) 0.9402(2) 0.7607(3) 0.1087(8) Uani 1 1 d . . . . .
H00Q H 1.393627 1.013839 0.766842 0.130 Uiso 1 1 calc R U . . .
C00R C 1.2394(3) 0.89572(19) 0.8463(2) 0.1022(7) Uani 1 1 d . . . . .
H00R H 1.291602 0.939020 0.910538 0.123 Uiso 1 1 calc R U . . .
C00S C 0.9558(2) 0.0823(2) 0.64265(19) 0.0981(6) Uani 1 1 d . . . . .
H00H H 0.948284 0.133731 0.591973 0.147 Uiso 1 1 calc R U . . .
H00M H 0.994331 0.017071 0.614178 0.147 Uiso 1 1 calc R U . . .
H00N H 1.031140 0.135353 0.700239 0.147 Uiso 1 1 calc R U . . .
C00T C 0.6582(3) -0.0516(2) 0.58829(18) 0.1025(7) Uani 1 1 d . . . . .
H00S H 0.554885 -0.089836 0.613778 0.154 Uiso 1 1 calc R U . . .
H00T H 0.687980 -0.117382 0.551239 0.154 Uiso 1 1 calc R U . . .
H00U H 0.648912 0.006279 0.543720 0.154 Uiso 1 1 calc R U . . .
C00U C 1.2249(3) 0.8773(2) 0.6669(2) 0.1030(7) Uani 1 1 d . . . . .
H00V H 1.266458 0.908831 0.609130 0.124 Uiso 1 1 calc R U . . .
C00V C 0.7919(4) -0.0621(2) 0.7569(2) 0.1150(8) Uani 1 1 d . . . . .
H00W H 0.878775 -0.014479 0.810422 0.172 Uiso 1 1 calc R U . . .
H00X H 0.810108 -0.136930 0.726403 0.172 Uiso 1 1 calc R U . . .
H00Y H 0.688756 -0.087312 0.784742 0.172 Uiso 1 1 calc R U . . .
C00W C 0.2671(5) 0.5410(4) 0.5668(3) 0.1115(11) Uani 0.75 1 d . U P C 1
H00Z H 0.240078 0.563022 0.633746 0.167 Uiso 0.75 1 calc R U P C 1
H H 0.176259 0.527974 0.517023 0.167 Uiso 0.75 1 calc R U P C 1
HA H 0.362001 0.609057 0.553100 0.167 Uiso 0.75 1 calc R U P C 1
C1 C 0.1801(11) 0.4564(11) 0.6123(8) 0.105(3) Uani 0.25 1 d . U P C 2
H1A H 0.142065 0.400823 0.661538 0.157 Uiso 0.25 1 calc R U P C 2
H1B H 0.089585 0.446502 0.563297 0.157 Uiso 0.25 1 calc R U P C 2
H1C H 0.226368 0.543542 0.646407 0.157 Uiso 0.25 1 calc R U P C 2

loop_
_atom_site_aniso_label
_atom_site_aniso_U_11
_atom_site_aniso_U_22
_atom_site_aniso_U_33
_atom_site_aniso_U_23
_atom_site_aniso_U_13
_atom_site_aniso_U_12
O001 0.0727(6) 0.0581(5) 0.0693(6) 0.0105(4) 0.0144(5) 0.0377(5)
O002 0.0642(6) 0.0733(6) 0.0674(6) 0.0158(5) -0.0045(5) 0.0281(5)
O003 0.1094(9) 0.0813(7) 0.0689(6) 0.0295(6) 0.0232(6) 0.0552(7)
N004 0.0584(6) 0.0501(5) 0.0581(6) 0.0109(4) 0.0116(5) 0.0264(5)
O005 0.1063(9) 0.0868(7) 0.0656(6) 0.0197(5) 0.0284(6) 0.0540(7)
O006 0.0742(7) 0.0595(6) 0.0864(7) -0.0052(5) -0.0120(6) 0.0125(5)
C007 0.0503(7) 0.0490(6) 0.0499(6) 0.0035(5) 0.0014(5) 0.0190(5)
C008 0.0526(7) 0.0623(7) 0.0462(6) -0.0014(5) 0.0019(5) 0.0233(6)
C009 0.0488(7) 0.0462(6) 0.0553(7) 0.0078(5) 0.0056(5) 0.0201(5)
C00A 0.0558(7) 0.0573(7) 0.0503(7) 0.0049(5) 0.0063(5) 0.0221(6)
C00B 0.0529(7) 0.0540(7) 0.0640(8) 0.0119(6) 0.0067(6) 0.0216(6)
C00C 0.0546(7) 0.0545(7) 0.0558(7) 0.0083(5) 0.0053(5) 0.0230(6)
C00D 0.0571(8) 0.0559(7) 0.0632(8) 0.0076(6) 0.0104(6) 0.0265(6)
C00E 0.0522(7) 0.0544(7) 0.0746(8) 0.0156(6) 0.0086(6) 0.0227(6)
C00F 0.0492(7) 0.0483(6) 0.0824(9) 0.0159(6) 0.0109(6) 0.0215(5)
C00G 0.0758(9) 0.0839(10) 0.0488(7) 0.0001(6) 0.0007(6) 0.0479(8)
C00H 0.0727(10) 0.0656(8) 0.0874(10) -0.0011(7) 0.0109(8) 0.0412(8)
C00I 0.0621(9) 0.0740(9) 0.0748(10) -0.0028(7) 0.0135(7) 0.0149(7)
C00J 0.0765(10) 0.0647(9) 0.0891(11) 0.0084(8) 0.0103(9) 0.0242(8)
C00K 0.0635(9) 0.0797(10) 0.0919(11) 0.0273(9) 0.0195(8) 0.0246(8)
C00L 0.0882(13) 0.1364(17) 0.0700(10) 0.0028(10) 0.0028(9) 0.0754(14)
C00M 0.1201(15) 0.0706(10) 0.0780(10) 0.0104(8) 0.0154(10) 0.0551(10)
C00N 0.0768(11) 0.1145(14) 0.0818(11) 0.0171(10) -0.0168(9) 0.0425(11)
C00O 0.0584(10) 0.166(2) 0.0782(11) -0.0151(13) 0.0009(8) 0.0502(13)
C00P 0.0590(10) 0.1153(15) 0.0884(12) -0.0133(11) 0.0146(8) 0.0078(10)
C00Q 0.0689(12) 0.0666(11) 0.178(3) 0.0234(14) 0.0274(14) 0.0064(9)
C00R 0.0819(13) 0.0727(11) 0.1309(18) -0.0165(11) -0.0074(12) 0.0171(10)
C00S 0.0726(11) 0.1123(15) 0.1188(15) -0.0004(12) 0.0187(10) 0.0508(11)
C00T 0.0953(14) 0.0846(12) 0.1155(16) -0.0243(11) -0.0018(12) 0.0344(11)
C00U 0.0774(12) 0.0903(13) 0.139(2) 0.0451(14) 0.0354(13) 0.0151(11)
C00V 0.154(2) 0.0916(13) 0.1380(19) 0.0314(13) 0.0306(17) 0.0853(15)
C00W 0.127(3) 0.143(3) 0.095(2) 0.0071(18) -0.0167(18) 0.094(2)
C1 0.077(5) 0.137(7) 0.099(6) -0.017(5) -0.018(4) 0.054(5)

loop_
_atom_type_symbol
_atom_type_description
_atom_type_scat_dispersion_real
_atom_type_scat_dispersion_imag
_atom_type_scat_source
C C 0.0181 0.0091 'International Tables Vol C Tables 4.2.6.8 and 6.1.1.4'
H H 0.0000 0.0000 'International Tables Vol C Tables 4.2.6.8 and 6.1.1.4'
N N 0.0311 0.0180 'International Tables Vol C Tables 4.2.6.8 and 6.1.1.4'
O O 0.0492 0.0322 'International Tables Vol C Tables 4.2.6.8 and 6.1.1.4'

loop_
_geom_angle_atom_site_label_1
_geom_angle_atom_site_label_2
_geom_angle_atom_site_label_3
_geom_angle
_geom_angle_site_symmetry_1
_geom_angle_site_symmetry_3
_geom_angle_publ_flag
C00D O001 C00H 120.79(12) . . ?
C00A O002 C00N 116.58(13) . . ?
C00C N004 C009 95.79(10) . . ?
C00C N004 C00D 137.22(11) . . ?
C00D N004 C009 126.32(11) . . ?
C008 C007 H007 109.8 . . ?
C008 C007 C009 119.87(10) . . ?
C008 C007 C00C 120.30(11) . . ?
C009 C007 H007 109.8 . . ?
C00C C007 H007 109.8 . . ?
C00C C007 C009 85.03(9) . . ?
C00G C008 C007 120.04(12) . . ?
C00I C008 C007 120.45(13) . . ?
C00I C008 C00G 119.49(14) . . ?
N004 C009 C007 86.65(9) . . ?
N004 C009 C00A 110.72(10) . . ?
C00A C009 C007 111.08(10) . . ?
C00B C009 N004 114.30(11) . . ?
C00B C009 C007 113.37(10) . . ?
C00B C009 C00A 116.89(11) . . ?
O002 C00A C009 111.04(11) . . ?
O006 C00A O002 126.16(13) . . ?
O006 C00A C009 122.66(13) . . ?
C00E C00B C009 170.85(15) . . ?
O003 C00C N004 131.95(13) . . ?
O003 C00C C007 135.71(13) . . ?
N004 C00C C007 92.32(10) . . ?
O001 C00D N004 109.09(11) . . ?
O005 C00D O001 129.84(13) . . ?
O005 C00D N004 121.07(12) . . ?
C00B C00E C00F 177.41(16) . . ?
C00J C00F C00E 119.57(14) . . ?
C00J C00F C00K 119.09(15) . . ?
C00K C00F C00E 121.34(15) . . ?
C008 C00G C00M 122.27(14) . . ?
C00L C00G C008 118.00(17) . . ?
C00L C00G C00M 119.72(16) . . ?
O001 C00H C00S 109.88(14) . . ?
O001 C00H C00T 109.10(13) . . ?
O001 C00H C00V 100.71(14) . . ?
C00S C00H C00V 112.17(18) . . ?
C00T C00H C00S 112.68(17) . . ?
C00T C00H C00V 111.61(18) . . ?
C008 C00I H00I 119.6 . . ?
C00P C00I C008 120.83(18) . . ?
C00P C00I H00I 119.6 . . ?
C00F C00J H00J 120.1 . . ?
C00F C00J C00R 119.79(19) . . ?
C00R C00J H00J 120.1 . . ?
C00F C00K H00K 119.9 . . ?
C00U C00K C00F 120.2(2) . . ?
C00U C00K H00K 119.9 . . ?
C00G C00L H00L 119.0 . . ?
C00O C00L C00G 121.91(19) . . ?
C00O C00L H00L 119.0 . . ?
C00G C00M H00A 109.5 . . ?
C00G C00M H00B 109.5 . . ?
C00G C00M H00C 109.5 . . ?
H00A C00M H00B 109.5 . . ?
H00A C00M H00C 109.5 . . ?
H00B C00M H00C 109.5 . . ?
O002 C00N H00D 110.2 . . ?
O002 C00N H00E 110.2 . . ?
O002 C00N H00F 109.1 . . ?
O002 C00N H00G 109.1 . . ?
H00D C00N H00E 108.5 . . ?
H00F C00N H00G 107.8 . . ?
C00W C00N O002 107.65(19) . . ?
C00W C00N H00D 110.2 . . ?
C00W C00N H00E 110.2 . . ?
C1 C00N O002 112.5(4) . . ?
C1 C00N H00F 109.1 . . ?
C1 C00N H00G 109.1 . . ?
C00L C00O H00O 120.0 . . ?
C00P C00O C00L 119.96(18) . . ?
C00P C00O H00O 120.0 . . ?
C00I C00P H00P 120.1 . . ?
C00O C00P C00I 119.8(2) . . ?
C00O C00P H00P 120.1 . . ?
C00R C00Q H00Q 119.9 . . ?
C00U C00Q H00Q 119.9 . . ?
C00U C00Q C00R 120.26(18) . . ?
C00J C00R H00R 120.0 . . ?
C00Q C00R C00J 120.0(2) . . ?
C00Q C00R H00R 120.0 . . ?
C00H C00S H00H 109.5 . . ?
C00H C00S H00M 109.5 . . ?
C00H C00S H00N 109.5 . . ?
H00H C00S H00M 109.5 . . ?
H00H C00S H00N 109.5 . . ?
H00M C00S H00N 109.5 . . ?
C00H C00T H00S 109.5 . . ?
C00H C00T H00T 109.5 . . ?
C00H C00T H00U 109.5 . . ?
H00S C00T H00T 109.5 . . ?
H00S C00T H00U 109.5 . . ?
H00T C00T H00U 109.5 . . ?
C00K C00U H00V 119.6 . . ?
C00Q C00U C00K 120.7(2) . . ?
C00Q C00U H00V 119.6 . . ?
C00H C00V H00W 109.5 . . ?
C00H C00V H00X 109.5 . . ?
C00H C00V H00Y 109.5 . . ?
H00W C00V H00X 109.5 . . ?
H00W C00V H00Y 109.5 . . ?
H00X C00V H00Y 109.5 . . ?
C00N C00W H00Z 109.5 . . ?
C00N C00W H 109.5 . . ?
C00N C00W HA 109.5 . . ?
H00Z C00W H 109.5 . . ?
H00Z C00W HA 109.5 . . ?
H C00W HA 109.5 . . ?
C00N C1 H1A 109.5 . . ?
C00N C1 H1B 109.5 . . ?
C00N C1 H1C 109.5 . . ?
H1A C1 H1B 109.5 . . ?
H1A C1 H1C 109.5 . . ?
H1B C1 H1C 109.5 . . ?

loop_
_geom_bond_atom_site_label_1
_geom_bond_atom_site_label_2
_geom_bond_distance
_geom_bond_site_symmetry_2
_geom_bond_publ_flag
O001 C00D 1.3163(16) . ?
O001 C00H 1.4904(16) . ?
O002 C00A 1.3204(17) . ?
O002 C00N 1.4639(19) . ?
O003 C00C 1.1937(16) . ?
N004 C009 1.4676(15) . ?
N004 C00C 1.3857(17) . ?
N004 C00D 1.4020(17) . ?
O005 C00D 1.1967(17) . ?
O006 C00A 1.1917(16) . ?
C007 H007 0.9800 . ?
C007 C008 1.5003(18) . ?
C007 C009 1.6004(17) . ?
C007 C00C 1.5324(17) . ?
C008 C00G 1.400(2) . ?
C008 C00I 1.387(2) . ?
C009 C00A 1.5248(18) . ?
C009 C00B 1.4601(18) . ?
C00B C00E 1.1898(18) . ?
C00E C00F 1.4350(19) . ?
C00F C00J 1.378(2) . ?
C00F C00K 1.385(2) . ?
C00G C00L 1.392(3) . ?
C00G C00M 1.505(3) . ?
C00H C00S 1.510(3) . ?
C00H C00T 1.509(3) . ?
C00H C00V 1.516(3) . ?
C00I H00I 0.9300 . ?
C00I C00P 1.384(3) . ?
C00J H00J 0.9300 . ?
C00J C00R 1.391(3) . ?
C00K H00K 0.9300 . ?
C00K C00U 1.370(3) . ?
C00L H00L 0.9300 . ?
C00L C00O 1.368(3) . ?
C00M H00A 0.9600 . ?
C00M H00B 0.9600 . ?
C00M H00C 0.9600 . ?
C00N H00D 0.9700 . ?
C00N H00E 0.9700 . ?
C00N H00F 0.9700 . ?
C00N H00G 0.9700 . ?
C00N C00W 1.452(4) . ?
C00N C1 1.425(9) . ?
C00O H00O 0.9300 . ?
C00O C00P 1.365(3) . ?
C00P H00P 0.9300 . ?
C00Q H00Q 0.9300 . ?
C00Q C00R 1.367(4) . ?
C00Q C00U 1.354(4) . ?
C00R H00R 0.9300 . ?
C00S H00H 0.9600 . ?
C00S H00M 0.9600 . ?
C00S H00N 0.9600 . ?
C00T H00S 0.9600 . ?
C00T H00T 0.9600 . ?
C00T H00U 0.9600 . ?
C00U H00V 0.9300 . ?
C00V H00W 0.9600 . ?
C00V H00X 0.9600 . ?
C00V H00Y 0.9600 . ?
C00W H00Z 0.9600 . ?
C00W H 0.9600 . ?
C00W HA 0.9600 . ?
C1 H1A 0.9600 . ?
C1 H1B 0.9600 . ?
C1 H1C 0.9600 . ?

loop_
_geom_torsion_atom_site_label_1
_geom_torsion_atom_site_label_2
_geom_torsion_atom_site_label_3
_geom_torsion_atom_site_label_4
_geom_torsion
_geom_torsion_site_symmetry_1
_geom_torsion_site_symmetry_2
_geom_torsion_site_symmetry_3
_geom_torsion_site_symmetry_4
_geom_torsion_publ_flag
N004 C009 C00A O002 -167.23(10) . . . . ?
N004 C009 C00A O006 16.86(18) . . . . ?
C007 C008 C00G C00L -179.07(13) . . . . ?
C007 C008 C00G C00M 0.6(2) . . . . ?
C007 C008 C00I C00P 178.74(15) . . . . ?
C007 C009 C00A O002 98.24(12) . . . . ?
C007 C009 C00A O006 -77.66(16) . . . . ?
C008 C007 C009 N004 -125.44(11) . . . . ?
C008 C007 C009 C00A -14.51(15) . . . . ?
C008 C007 C009 C00B 119.49(13) . . . . ?
C008 C007 C00C O003 -56.3(2) . . . . ?
C008 C007 C00C N004 125.23(12) . . . . ?
C008 C00G C00L C00O 0.2(2) . . . . ?
C008 C00I C00P C00O 0.5(3) . . . . ?
C009 N004 C00C O003 177.82(16) . . . . ?
C009 N004 C00C C007 -3.65(10) . . . . ?
C009 N004 C00D O001 -173.93(11) . . . . ?
C009 N004 C00D O005 5.7(2) . . . . ?
C009 C007 C008 C00G -79.02(15) . . . . ?
C009 C007 C008 C00I 101.93(15) . . . . ?
C009 C007 C00C O003 -178.22(18) . . . . ?
C009 C007 C00C N004 3.34(9) . . . . ?
C00A O002 C00N C00W 157.1(2) . . . . ?
C00A O002 C00N C1 102.3(6) . . . . ?
C00B C009 C00A O002 -33.99(15) . . . . ?
C00B C009 C00A O006 150.11(13) . . . . ?
C00C N004 C009 C007 3.49(10) . . . . ?
C00C N004 C009 C00A -107.80(11) . . . . ?
C00C N004 C009 C00B 117.67(11) . . . . ?
C00C N004 C00D O001 -5.7(2) . . . . ?
C00C N004 C00D O005 173.93(15) . . . . ?
C00C C007 C008 C00G 178.27(11) . . . . ?
C00C C007 C008 C00I -0.78(18) . . . . ?
C00C C007 C009 N004 -3.15(9) . . . . ?
C00C C007 C009 C00A 107.78(10) . . . . ?
C00C C007 C009 C00B -118.22(11) . . . . ?
C00D O001 C00H C00S 59.88(19) . . . . ?
C00D O001 C00H C00T -64.12(19) . . . . ?
C00D O001 C00H C00V 178.36(16) . . . . ?
C00D N004 C009 C007 175.47(12) . . . . ?
C00D N004 C009 C00A 64.18(16) . . . . ?
C00D N004 C009 C00B -70.36(16) . . . . ?
C00D N004 C00C O003 7.4(3) . . . . ?
C00D N004 C00C C007 -174.11(15) . . . . ?
C00E C00F C00J C00R 179.19(16) . . . . ?
C00E C00F C00K C00U 179.97(17) . . . . ?
C00F C00J C00R C00Q 0.8(3) . . . . ?
C00F C00K C00U C00Q 0.9(3) . . . . ?
C00G C008 C00I C00P -0.3(2) . . . . ?
C00G C00L C00O C00P -0.1(3) . . . . ?
C00H O001 C00D N004 177.37(12) . . . . ?
C00H O001 C00D O005 -2.3(2) . . . . ?
C00I C008 C00G C00L 0.0(2) . . . . ?
C00I C008 C00G C00M 179.63(14) . . . . ?
C00J C00F C00K C00U -0.2(3) . . . . ?
C00K C00F C00J C00R -0.7(3) . . . . ?
C00L C00O C00P C00I -0.3(3) . . . . ?
C00M C00G C00L C00O -179.46(17) . . . . ?
C00N O002 C00A O006 2.7(2) . . . . ?
C00N O002 C00A C009 -173.02(13) . . . . ?
C00R C00Q C00U C00K -0.7(4) . . . . ?
C00U C00Q C00R C00J -0.1(4) . . . . ?
